data_2201360
loop_
_publ_author_name
'Jin-Ling Wang'
'Shu-Ming Zhang'
'Fang-Ming Miao'

_publ_section_title 4-[(2-Hydroxyphenylamino)phenylmethylene]-5-methyl-2-phenyl-2<i>H</i>-pyrazol-3(4<i>H</i>)-one
_journal_issue 12
_journal_name_full 'Acta Crystallographica Section E'
_journal_page_first o1365
_journal_page_last o1366
_journal_paper_doi 10.1107/S1600536802020299
_journal_volume 58
_journal_year 2002
_chemical_formula_moiety 'C23 H19 N3 O2'
_chemical_formula_structural 'C23 H19 N3 O2'
_chemical_formula_sum 'C23 H19 N3 O2'
_chemical_formula_weight 369.41
_chemical_melting_point .239E-237
_chemical_name_systematic
;
4-[(2-Hydroxyphenylamino)phenylmethylene]-5-methyl-2-phenyl-2H-pyrazol-3(4H)-
one
;
_space_group_IT_number 2
_symmetry_cell_setting triclinic
_symmetry_space_group_name_Hall '-P 1'
_symmetry_space_group_name_H-M 'P -1'
_atom_sites_solution_hydrogens geom
_atom_sites_solution_primary direct
_atom_sites_solution_secondary difmap
_audit_creation_method SHELXL-97
_cell_angle_alpha 111.794(9)
_cell_angle_beta 92.210(11)
_cell_angle_gamma 105.987(10)
_cell_formula_units_Z 2
_cell_length_a 7.267(4)
_cell_length_b 11.150(6)
_cell_length_c 13.822(8)
_cell_measurement_reflns_used 2764
_cell_measurement_temperature 293(2)
_cell_measurement_theta_max 25.08
_cell_measurement_theta_min 1.69
_cell_volume 987.2(10)
_computing_cell_refinement 'SAINT (Bruker, 1999)'
_computing_data_collection 'SMART (Bruker, 1999)'
_computing_data_reduction SAINT
_computing_molecular_graphics 'ORTEP-3 (Farrugia, 1997)'
_computing_publication_material 'WinGX (Farrugia, 1999)'
_computing_structure_refinement 'SHELXL97 (Sheldrick, 1997)'
_computing_structure_solution 'SHELXS97 (Sheldrick, 1997)'
_diffrn_ambient_temperature 293(2)
_diffrn_measured_fraction_theta_full 0.991
_diffrn_measured_fraction_theta_max 0.991
_diffrn_measurement_device_type 'Bruker SMART 1000 CCD'
_diffrn_measurement_method \w
_diffrn_radiation_monochromator graphite
_diffrn_radiation_source 'fine-focus sealed tube'
_diffrn_radiation_type MoK\a
_diffrn_radiation_wavelength 0.71073
_diffrn_reflns_av_R_equivalents 0.0243
_diffrn_reflns_av_sigmaI/netI 0.0678
_diffrn_reflns_limit_h_max 8
_diffrn_reflns_limit_h_min -8
_diffrn_reflns_limit_k_max 12
_diffrn_reflns_limit_k_min -12
_diffrn_reflns_limit_l_max 15
_diffrn_reflns_limit_l_min -9
_diffrn_reflns_number 3405
_diffrn_reflns_theta_full 23.30
_diffrn_reflns_theta_max 23.30
_diffrn_reflns_theta_min 1.61
_diffrn_standards_number 0
_exptl_absorpt_coefficient_mu 0.081
_exptl_absorpt_correction_type none
_exptl_crystal_colour yellow
_exptl_crystal_density_diffrn 1.243
_exptl_crystal_density_method 'not measured'
_exptl_crystal_description prism
_exptl_crystal_F_000 388
_exptl_crystal_size_max 0.30
_exptl_crystal_size_mid 0.25
_exptl_crystal_size_min 0.20
_refine_diff_density_max 0.169
_refine_diff_density_min -0.193
_refine_ls_extinction_coef 0.012(3)
_refine_ls_extinction_expression Fc^*^=kFc[1+0.001xFc^2^\l^3^/sin(2\q)]^-1/4^
_refine_ls_extinction_method SHELXL97
_refine_ls_goodness_of_fit_ref 0.975
_refine_ls_hydrogen_treatment constr
_refine_ls_matrix_type full
_refine_ls_number_parameters 254
_refine_ls_number_reflns 2830
_refine_ls_number_restraints 0
_refine_ls_restrained_S_all 0.975
_refine_ls_R_factor_all 0.0989
_refine_ls_R_factor_gt 0.0510
_refine_ls_shift/su_max 0.005
_refine_ls_shift/su_mean 0.001
_refine_ls_structure_factor_coef Fsqd
_refine_ls_weighting_details 'calc w = 1/[\s^2^(Fo^2^)+(0.0697P)^2^+0.0157P] where P = (Fo^2^+2Fc^2^)/3'
_refine_ls_weighting_scheme calc
_refine_ls_wR_factor_gt 0.1179
_refine_ls_wR_factor_ref 0.1411
_reflns_number_gt 1687
_reflns_number_total 2830
_reflns_threshold_expression I>2\s(I)
_cod_data_source_file cf6217.cif
_cod_data_source_block I
_cod_database_code 2201360
_cod_database_fobs_code 2201360

loop_
_symmetry_equiv_pos_as_xyz
'x, y, z'
'-x, -y, -z'

loop_
_atom_site_label
_atom_site_fract_x
_atom_site_fract_y
_atom_site_fract_z
_atom_site_U_iso_or_equiv
_atom_site_adp_type
_atom_site_calc_flag
_atom_site_refinement_flags
_atom_site_occupancy
_atom_site_disorder_assembly
_atom_site_disorder_group
_atom_site_type_symbol
O1 0.0194(3) 0.6134(2) 0.72338(15) 0.0479(6) Uani d . 1 . . O
O2 0.0988(3) 0.3694(2) 0.45905(16) 0.0596(7) Uani d . 1 . . O
H2 0.0857 0.3606 0.3974 0.089 Uiso calc . 1 . . H
N1 -0.2391(4) 0.4939(3) 0.89890(19) 0.0480(7) Uani d . 1 . . N
N2 -0.1741(4) 0.5886(3) 0.85161(18) 0.0426(7) Uani d . 1 . . N
N3 0.1779(4) 0.4046(3) 0.65675(19) 0.0470(7) Uani d . 1 . . N
H3 0.1469 0.4714 0.6518 0.071 Uiso calc . 1 . . H
C1 -0.0494(4) 0.5515(3) 0.7818(2) 0.0386(8) Uani d . 1 . . C
C2 -0.0200(4) 0.4326(3) 0.7901(2) 0.0390(8) Uani d . 1 . . C
C3 -0.1449(4) 0.4038(3) 0.8632(2) 0.0436(8) Uani d . 1 . . C
C4 -0.1862(5) 0.2880(4) 0.8989(3) 0.0592(10) Uani d . 1 . . C
H4A -0.0810 0.3045 0.9512 0.089 Uiso calc . 1 . . H
H4B -0.2000 0.2047 0.8396 0.089 Uiso calc . 1 . . H
H4C -0.3040 0.2810 0.9286 0.089 Uiso calc . 1 . . H
C5 0.0970(4) 0.3621(3) 0.7285(2) 0.0393(8) Uani d . 1 . . C
C11 -0.2587(5) 0.6946(3) 0.8672(2) 0.0419(8) Uani d . 1 . . C
C12 -0.1411(5) 0.8204(4) 0.8751(3) 0.0552(9) Uani d . 1 . . C
H12 -0.0089 0.8360 0.8740 0.083 Uiso calc . 1 . . H
C13 -0.2220(6) 0.9233(4) 0.8844(3) 0.0640(10) Uani d . 1 . . C
H13 -0.1433 1.0074 0.8893 0.096 Uiso calc . 1 . . H
C14 -0.4176(6) 0.9016(4) 0.8865(3) 0.0657(11) Uani d . 1 . . C
H14 -0.4714 0.9698 0.8911 0.098 Uiso calc . 1 . . H
C15 -0.5333(5) 0.7775(4) 0.8818(3) 0.0659(11) Uani d . 1 . . C
H15 -0.6647 0.7633 0.8852 0.099 Uiso calc . 1 . . H
C16 -0.4541(5) 0.6723(3) 0.8719(2) 0.0537(9) Uani d . 1 . . C
H16 -0.5324 0.5889 0.8684 0.081 Uiso calc . 1 . . H
C21 0.1298(4) 0.2383(3) 0.7368(2) 0.0403(8) Uani d . 1 . . C
C22 0.2330(5) 0.2475(3) 0.8276(2) 0.0510(9) Uani d . 1 . . C
H22 0.2823 0.3308 0.8847 0.077 Uiso calc . 1 . . H
C23 0.2623(5) 0.1306(4) 0.8324(3) 0.0622(10) Uani d . 1 . . C
H23 0.3301 0.1362 0.8932 0.093 Uiso calc . 1 . . H
C24 0.1905(6) 0.0069(4) 0.7469(3) 0.0704(11) Uani d . 1 . . C
H24 0.2132 -0.0699 0.7499 0.106 Uiso calc . 1 . . H
C25 0.0863(7) -0.0033(4) 0.6578(3) 0.0801(13) Uani d . 1 . . C
H25 0.0359 -0.0872 0.6013 0.120 Uiso calc . 1 . . H
C26 0.0556(6) 0.1127(4) 0.6519(2) 0.0655(11) Uani d . 1 . . C
H26 -0.0143 0.1059 0.5913 0.098 Uiso calc . 1 . . H
C31 0.3075(4) 0.3579(3) 0.5865(2) 0.0408(8) Uani d . 1 . . C
C32 0.2665(4) 0.3454(3) 0.4826(2) 0.0425(8) Uani d . 1 . . C
C33 0.3932(5) 0.3112(3) 0.4130(2) 0.0530(9) Uani d . 1 . . C
H33 0.3679 0.3041 0.3442 0.080 Uiso calc . 1 . . H
C34 0.5586(5) 0.2874(4) 0.4453(3) 0.0663(11) Uani d . 1 . . C
H34 0.6425 0.2633 0.3977 0.099 Uiso calc . 1 . . H
C35 0.5990(5) 0.2992(4) 0.5476(3) 0.0666(11) Uani d . 1 . . C
H35 0.7100 0.2836 0.5689 0.100 Uiso calc . 1 . . H
C36 0.4734(5) 0.3344(4) 0.6184(2) 0.0576(10) Uani d . 1 . . C
H36 0.5002 0.3422 0.6872 0.086 Uiso calc . 1 . . H

loop_
_atom_site_aniso_label
_atom_site_aniso_U_11
_atom_site_aniso_U_22
_atom_site_aniso_U_33
_atom_site_aniso_U_12
_atom_site_aniso_U_13
_atom_site_aniso_U_23
O1 0.0564(14) 0.0540(15) 0.0510(14) 0.0276(12) 0.0160(11) 0.0320(12)
O2 0.0574(16) 0.0883(19) 0.0542(14) 0.0384(14) 0.0133(11) 0.0397(13)
N1 0.0530(18) 0.0510(18) 0.0490(16) 0.0209(15) 0.0140(13) 0.0258(14)
N2 0.0494(17) 0.0440(17) 0.0462(15) 0.0237(14) 0.0156(13) 0.0236(13)
N3 0.0565(18) 0.0543(18) 0.0475(16) 0.0322(15) 0.0138(14) 0.0277(14)
C1 0.0428(19) 0.041(2) 0.0360(18) 0.0173(17) 0.0048(15) 0.0170(16)
C2 0.0431(19) 0.043(2) 0.0394(17) 0.0188(17) 0.0089(15) 0.0214(15)
C3 0.046(2) 0.046(2) 0.0438(19) 0.0181(18) 0.0066(16) 0.0214(16)
C4 0.067(3) 0.059(2) 0.073(2) 0.029(2) 0.0233(19) 0.041(2)
C5 0.0400(19) 0.044(2) 0.0359(17) 0.0133(16) -0.0003(15) 0.0179(15)
C11 0.047(2) 0.047(2) 0.0396(18) 0.0227(18) 0.0087(15) 0.0198(16)
C12 0.054(2) 0.057(2) 0.067(2) 0.028(2) 0.0141(18) 0.0292(19)
C13 0.075(3) 0.053(3) 0.076(3) 0.030(2) 0.019(2) 0.031(2)
C14 0.085(3) 0.069(3) 0.064(2) 0.048(3) 0.019(2) 0.031(2)
C15 0.053(2) 0.088(3) 0.066(2) 0.041(3) 0.0129(19) 0.027(2)
C16 0.047(2) 0.059(2) 0.056(2) 0.021(2) 0.0078(17) 0.0191(18)
C21 0.0411(19) 0.042(2) 0.0396(19) 0.0169(17) 0.0048(15) 0.0159(16)
C22 0.055(2) 0.049(2) 0.054(2) 0.0219(19) 0.0020(17) 0.0218(17)
C23 0.067(3) 0.074(3) 0.071(3) 0.038(2) 0.015(2) 0.045(2)
C24 0.103(3) 0.053(3) 0.072(3) 0.039(2) 0.032(2) 0.031(2)
C25 0.128(4) 0.043(2) 0.057(3) 0.023(3) 0.008(2) 0.010(2)
C26 0.094(3) 0.051(3) 0.043(2) 0.019(2) -0.0025(19) 0.0142(19)
C31 0.0436(19) 0.040(2) 0.0427(19) 0.0215(17) 0.0102(15) 0.0149(15)
C32 0.044(2) 0.045(2) 0.0408(19) 0.0173(17) 0.0073(15) 0.0177(15)
C33 0.058(2) 0.060(2) 0.041(2) 0.021(2) 0.0100(17) 0.0171(17)
C34 0.063(3) 0.081(3) 0.056(2) 0.036(2) 0.0222(19) 0.018(2)
C35 0.056(2) 0.086(3) 0.062(2) 0.040(2) 0.0091(19) 0.021(2)
C36 0.059(2) 0.068(3) 0.049(2) 0.033(2) 0.0065(18) 0.0190(18)

loop_
_atom_type_symbol
_atom_type_description
_atom_type_scat_dispersion_real
_atom_type_scat_dispersion_imag
_atom_type_scat_source
C C 0.0033 0.0016 'International Tables Vol C Tables 4.2.6.8 and 6.1.1.4'
H H 0.0000 0.0000 'International Tables Vol C Tables 4.2.6.8 and 6.1.1.4'
N N 0.0061 0.0033 'International Tables Vol C Tables 4.2.6.8 and 6.1.1.4'
O O 0.0106 0.0060 'International Tables Vol C Tables 4.2.6.8 and 6.1.1.4'

loop_
_geom_angle_atom_site_label_1
_geom_angle_atom_site_label_2
_geom_angle_atom_site_label_3
_geom_angle
_geom_angle_publ_flag
C32 O2 H2 109.5 ?
C3 N1 N2 105.6(2) yes
C1 N2 N1 111.9(2) yes
C1 N2 C11 127.3(2) ?
N1 N2 C11 120.2(2) ?
C5 N3 C31 131.2(2) ?
C5 N3 H3 114.4 ?
C31 N3 H3 114.4 ?
O1 C1 N2 124.7(3) ?
O1 C1 C2 129.8(3) ?
N2 C1 C2 105.5(2) yes
C5 C2 C1 122.7(3) ?
C5 C2 C3 132.1(3) ?
C1 C2 C3 105.0(2) yes
N1 C3 C2 111.8(3) yes
N1 C3 C4 118.0(3) ?
C2 C3 C4 130.1(3) ?
C3 C4 H4A 109.5 ?
C3 C4 H4B 109.5 ?
H4A C4 H4B 109.5 ?
C3 C4 H4C 109.5 ?
H4A C4 H4C 109.5 ?
H4B C4 H4C 109.5 ?
N3 C5 C2 118.4(3) ?
N3 C5 C21 118.3(3) ?
C2 C5 C21 123.2(3) ?
C16 C11 C12 120.3(3) ?
C16 C11 N2 121.0(3) ?
C12 C11 N2 118.6(3) ?
C11 C12 C13 119.8(3) ?
C11 C12 H12 120.1 ?
C13 C12 H12 120.1 ?
C14 C13 C12 120.6(4) ?
C14 C13 H13 119.7 ?
C12 C13 H13 119.7 ?
C13 C14 C15 119.5(3) ?
C13 C14 H14 120.3 ?
C15 C14 H14 120.3 ?
C14 C15 C16 120.7(3) ?
C14 C15 H15 119.7 ?
C16 C15 H15 119.7 ?
C11 C16 C15 119.2(3) ?
C11 C16 H16 120.4 ?
C15 C16 H16 120.4 ?
C22 C21 C26 119.6(3) ?
C22 C21 C5 121.0(3) ?
C26 C21 C5 119.3(3) ?
C21 C22 C23 119.6(3) ?
C21 C22 H22 120.2 ?
C23 C22 H22 120.2 ?
C24 C23 C22 120.2(3) ?
C24 C23 H23 119.9 ?
C22 C23 H23 119.9 ?
C25 C24 C23 120.5(3) ?
C25 C24 H24 119.8 ?
C23 C24 H24 119.8 ?
C24 C25 C26 120.0(3) ?
C24 C25 H25 120.0 ?
C26 C25 H25 120.0 ?
C21 C26 C25 120.1(3) ?
C21 C26 H26 119.9 ?
C25 C26 H26 119.9 ?
C36 C31 C32 120.0(3) ?
C36 C31 N3 123.6(3) ?
C32 C31 N3 116.3(2) ?
O2 C32 C33 125.1(3) ?
O2 C32 C31 115.4(2) ?
C33 C32 C31 119.5(3) ?
C32 C33 C34 120.2(3) ?
C32 C33 H33 119.9 ?
C34 C33 H33 119.9 ?
C35 C34 C33 120.4(3) ?
C35 C34 H34 119.8 ?
C33 C34 H34 119.8 ?
C34 C35 C36 119.8(3) ?
C34 C35 H35 120.1 ?
C36 C35 H35 120.1 ?
C35 C36 C31 120.1(3) ?
C35 C36 H36 120.0 ?
C31 C36 H36 120.0 ?

loop_
_geom_bond_atom_site_label_1
_geom_bond_atom_site_label_2
_geom_bond_site_symmetry_2
_geom_bond_distance
_geom_bond_publ_flag
O1 C1 . 1.278(3) yes
O2 C32 . 1.370(3) ?
O2 H2 . 0.820 ?
N1 C3 . 1.326(4) yes
N1 N2 . 1.423(3) yes
N2 C1 . 1.379(3) yes
N2 C11 . 1.429(4) ?
N3 C5 . 1.340(4) yes
N3 C31 . 1.437(3) ?
N3 H3 . 0.860 ?
C1 C2 . 1.444(4) yes
C2 C5 . 1.411(4) yes
C2 C3 . 1.449(4) yes
C3 C4 . 1.507(4) ?
C4 H4A . 0.960 ?
C4 H4B . 0.960 ?
C4 H4C . 0.960 ?
C5 C21 . 1.507(4) ?
C11 C16 . 1.381(4) ?
C11 C12 . 1.389(5) ?
C12 C13 . 1.395(4) ?
C12 H12 . 0.930 ?
C13 C14 . 1.378(5) ?
C13 H13 . 0.930 ?
C14 C15 . 1.383(5) ?
C14 H14 . 0.930 ?
C15 C16 . 1.408(5) ?
C15 H15 . 0.930 ?
C16 H16 . 0.930 ?
C21 C22 . 1.391(4) ?
C21 C26 . 1.393(4) ?
C22 C23 . 1.402(4) ?
C22 H22 . 0.930 ?
C23 C24 . 1.385(5) ?
C23 H23 . 0.930 ?
C24 C25 . 1.370(5) ?
C24 H24 . 0.930 ?
C25 C26 . 1.402(5) ?
C25 H25 . 0.930 ?
C26 H26 . 0.930 ?
C31 C36 . 1.392(4) ?
C31 C32 . 1.402(4) ?
C32 C33 . 1.382(4) ?
C33 C34 . 1.392(4) ?
C33 H33 . 0.930 ?
C34 C35 . 1.382(5) ?
C34 H34 . 0.930 ?
C35 C36 . 1.388(4) ?
C35 H35 . 0.930 ?
C36 H36 . 0.930 ?

loop_
_geom_hbond_atom_site_label_D
_geom_hbond_atom_site_label_H
_geom_hbond_atom_site_label_A
_geom_hbond_site_symmetry_A
_geom_hbond_distance_DH
_geom_hbond_distance_HA
_geom_hbond_distance_DA
_geom_hbond_angle_DHA
_geom_hbond_publ_flag
N3 H3 O1 . 0.86 2.01 2.750(3) 143 yes
O2 H2 O1 2_566 0.82 1.96 2.724(3) 155 yes

loop_
_geom_torsion_atom_site_label_1
_geom_torsion_atom_site_label_2
_geom_torsion_atom_site_label_3
_geom_torsion_atom_site_label_4
_geom_torsion
C3 N1 N2 C1 3.8(3)
C3 N1 N2 C11 175.3(3)
N1 N2 C1 O1 174.9(3)
C11 N2 C1 O1 4.2(5)
N1 N2 C1 C2 -4.5(3)
C11 N2 C1 C2 -175.2(3)
O1 C1 C2 C5 -0.8(5)
N2 C1 C2 C5 178.6(3)
O1 C1 C2 C3 -176.0(3)
N2 C1 C2 C3 3.3(3)
N2 N1 C3 C2 -1.5(3)
N2 N1 C3 C4 -179.1(3)
C5 C2 C3 N1 -175.7(3)
C1 C2 C3 N1 -1.1(3)
C5 C2 C3 C4 1.5(6)
C1 C2 C3 C4 176.2(3)
C31 N3 C5 C2 177.3(3)
C31 N3 C5 C21 -4.8(5)
C1 C2 C5 N3 -2.6(4)
C3 C2 C5 N3 171.2(3)
C1 C2 C5 C21 179.7(3)
C3 C2 C5 C21 -6.5(5)
C1 N2 C11 C16 133.0(3)
N1 N2 C11 C16 -37.0(4)
C1 N2 C11 C12 -45.3(4)
N1 N2 C11 C12 144.7(3)
C16 C11 C12 C13 -1.9(5)
N2 C11 C12 C13 176.4(3)
C11 C12 C13 C14 0.3(5)
C12 C13 C14 C15 1.5(5)
C13 C14 C15 C16 -1.8(5)
C12 C11 C16 C15 1.6(5)
N2 C11 C16 C15 -176.7(3)
C14 C15 C16 C11 0.2(5)
N3 C5 C21 C22 115.1(3)
C2 C5 C21 C22 -67.2(4)
N3 C5 C21 C26 -64.8(4)
C2 C5 C21 C26 113.0(4)
C26 C21 C22 C23 0.4(5)
C5 C21 C22 C23 -179.5(3)
C21 C22 C23 C24 0.6(5)
C22 C23 C24 C25 -1.6(6)
C23 C24 C25 C26 1.5(6)
C22 C21 C26 C25 -0.5(5)
C5 C21 C26 C25 179.4(3)
C24 C25 C26 C21 -0.5(6)
C5 N3 C31 C36 -47.9(5)
C5 N3 C31 C32 136.5(3)
C36 C31 C32 O2 179.4(3)
N3 C31 C32 O2 -4.8(4)
C36 C31 C32 C33 -0.8(5)
N3 C31 C32 C33 175.0(3)
O2 C32 C33 C34 -179.2(3)
C31 C32 C33 C34 1.0(5)
C32 C33 C34 C35 -0.8(6)
C33 C34 C35 C36 0.3(6)
C34 C35 C36 C31 -0.1(6)
C32 C31 C36 C35 0.3(5)
N3 C31 C36 C35 -175.1(3)

loop_
_cod_related_entry_id
_cod_related_entry_database
_cod_related_entry_code
1 ChemSpider 30654668
